data_7157034
loop_
_publ_author_name
'Hou, Hong'
'Xu, Yue'
'Yang, Haibo'
'Yan, Chaoguo'
'Shi, Yaocheng'
'Zhu, Shaoqun'

_publ_section_title
;
 Regioselective radical arylation: silver-mediated synthesis of
 3-phosphorylated coumarins, quinolin-2(1H)-one and benzophosphole oxides.
;
_journal_issue 35
_journal_name_full 'Organic &amp; biomolecular chemistry'
_journal_page_first 8175
_journal_page_last 8184
_journal_paper_doi 10.1039/c9ob01585j
_journal_volume 17
_journal_year 2019
_chemical_formula_moiety 'C31 H28 N O2 P'
_chemical_formula_sum 'C31 H28 N O2 P'
_chemical_formula_weight 477.55
_space_group_crystal_system triclinic
_space_group_IT_number 2
_space_group_name_Hall '-P 1'
_space_group_name_H-M_alt 'P -1'
_symmetry_Int_Tables_number 2
_symmetry_space_group_name_Hall '-P 1'
_symmetry_space_group_name_H-M 'P -1'
_audit_creation_date 2019-06-10
_audit_creation_method
;
Olex2 1.2
(compiled 2017.08.10 svn.r3458 for OlexSys, GUI svn.r5381)
;
_audit_update_record
;
2019-06-10 deposited with the CCDC.    2019-08-13 downloaded from the CCDC.
;
_cell_angle_alpha 89.785(5)
_cell_angle_beta 77.673(5)
_cell_angle_gamma 69.240(4)
_cell_formula_units_Z 2
_cell_length_a 10.4035(16)
_cell_length_b 10.5900(16)
_cell_length_c 13.0053(19)
_cell_measurement_reflns_used 4163
_cell_measurement_temperature 273.15
_cell_measurement_theta_max 24.71
_cell_measurement_theta_min 2.37
_cell_volume 1304.9(3)
_computing_cell_refinement 'SAINT v8.37A (Bruker, 2015)'
_computing_data_reduction 'SAINT v8.37A (Bruker, 2015)'
_computing_molecular_graphics 'Olex2 (Dolomanov et al., 2009)'
_computing_publication_material 'Olex2 (Dolomanov et al., 2009)'
_computing_structure_refinement 'olex2.refine (Bourhis et al., 2015)'
_diffrn_ambient_temperature 273.15
_diffrn_measured_fraction_theta_full 0.9906
_diffrn_measured_fraction_theta_max 0.9906
_diffrn_measurement_device_type 'CCD area detector'
_diffrn_measurement_method 'phi and omega scans'
_diffrn_radiation_monochromator graphite
_diffrn_radiation_type 'Mo K\a'
_diffrn_radiation_wavelength 0.71073
_diffrn_reflns_av_R_equivalents 0.0824
_diffrn_reflns_av_unetI/netI 0.1265
_diffrn_reflns_limit_h_max 13
_diffrn_reflns_limit_h_min -13
_diffrn_reflns_limit_k_max 13
_diffrn_reflns_limit_k_min -13
_diffrn_reflns_limit_l_max 16
_diffrn_reflns_limit_l_min -16
_diffrn_reflns_number 20113
_diffrn_reflns_theta_full 27.5822
_diffrn_reflns_theta_max 27.58
_diffrn_reflns_theta_min 2.06
_exptl_absorpt_coefficient_mu 0.133
_exptl_absorpt_correction_T_max 0.7456
_exptl_absorpt_correction_T_min 0.6856
_exptl_absorpt_correction_type multi-scan
_exptl_absorpt_process_details
;
SADABS-2016/2 (Bruker,2016/2) was used for absorption correction.
wR2(int) was 0.1283 before and 0.0570 after correction.
The Ratio of minimum to maximum transmission is 0.9195.
The \l/2 correction factor is Not present.
;
_exptl_crystal_colour 'clear light yellow'
_exptl_crystal_colour_lustre clear
_exptl_crystal_colour_modifier light
_exptl_crystal_colour_primary yellow
_exptl_crystal_density_diffrn 1.2153
_exptl_crystal_description block
_exptl_crystal_F_000 504.4163
_refine_diff_density_max 0.7975
_refine_diff_density_min -0.6594
_refine_diff_density_rms 0.1590
_refine_ls_d_res_high 0.7675
_refine_ls_d_res_low 9.8717
_refine_ls_goodness_of_fit_ref 1.0676
_refine_ls_hydrogen_treatment constr
_refine_ls_matrix_type full
_refine_ls_number_constraints 48
_refine_ls_number_parameters 320
_refine_ls_number_reflns 5999
_refine_ls_number_restraints 0
_refine_ls_restrained_S_all 1.0676
_refine_ls_R_factor_all 0.1853
_refine_ls_R_factor_gt 0.0768
_refine_ls_shift/su_max 0.0000
_refine_ls_shift/su_mean 0.0000
_refine_ls_structure_factor_coef Fsqd
_refine_ls_weighting_details 'w=1/[\s^2^(Fo^2^)+(0.0737P)^2^+0.0644P] where P=(Fo^2^+2Fc^2^)/3'
_refine_ls_weighting_scheme calc
_refine_ls_wR_factor_gt 0.1396
_refine_ls_wR_factor_ref 0.1745
_reflns_Friedel_coverage 0.0
_reflns_limit_h_max 13
_reflns_limit_h_min -13
_reflns_limit_k_max 13
_reflns_limit_k_min -13
_reflns_limit_l_max 16
_reflns_limit_l_min 0
_reflns_number_gt 2931
_reflns_number_total 5999
_reflns_threshold_expression I>=2u(I)
_cod_data_source_file c9ob01585j2.cif
_cod_data_source_block XY20190603111_sx
_cod_depositor_comments 'Adding full bibliography for 7157033--7157035.cif.'
_cod_database_code 7157034
_olex2_refinement_description
;
1. Fixed Uiso
 At 1.2 times of:
  All C(H) groups, All N(H) groups
 At 1.5 times of:
  All C(H,H,H) groups
2.a Aromatic/amide H refined with riding coordinates:
 C6(H6), C8(H8), C25(H25), C27(H27), C29(H29), C13(H13), C14(H14), C15(H15),
 C16(H16), C17(H17), C23(H23), C22(H22), C21(H21), C20(H20), C19(H19), N1(H1)
2.b Idealised Me refined as rotating group:
 C31(H31a,H31b,H31c), C11(H11a,H11b,H11c), C30(H30a,H30b,H30c), C10(H10a,H10b,
 H10c)
;

loop_
_space_group_symop_id
_space_group_symop_operation_xyz
1 x,y,z
2 -x,-y,-z

loop_
_atom_site_label
_atom_site_type_symbol
_atom_site_fract_x
_atom_site_fract_y
_atom_site_fract_z
_atom_site_U_iso_or_equiv
_atom_site_adp_type
_atom_site_occupancy
_atom_site_refinement_flags_posn
P1 P 0.37491(8) 0.33381(7) 0.74570(6) 0.0414(2) Uani 1.000000 .
O1 O 0.3023(2) 0.46662(18) 0.70754(15) 0.0570(6) Uani 1.000000 .
C4 C 0.4020(3) 0.2681(3) 0.9373(2) 0.0420(7) Uani 1.000000 .
N1 N 0.0802(2) 0.3423(2) 0.72089(18) 0.0507(6) Uani 1.000000 .
C5 C 0.4627(3) 0.3251(2) 0.8513(2) 0.0396(7) Uani 1.000000 .
C24 C 0.4955(3) 0.2137(3) 0.6401(2) 0.0399(7) Uani 1.000000 .
C3 C 0.2784(3) 0.2381(2) 0.9180(2) 0.0408(7) Uani 1.000000 .
C18 C -0.0258(3) 0.3541(3) 0.6654(2) 0.0513(8) Uani 1.000000 .
C2 C 0.2564(3) 0.2602(3) 0.8204(2) 0.0410(7) Uani 1.000000 .
C12 C 0.1816(3) 0.1994(3) 1.0031(2) 0.0423(7) Uani 1.000000 .
O2 O 0.1089(2) 0.1413(2) 0.79284(16) 0.0660(6) Uani 1.000000 .
C29 C 0.5029(3) 0.2507(3) 0.5380(2) 0.0526(8) Uani 1.000000 .
C17 C 0.0808(3) 0.2971(3) 1.0760(2) 0.0562(8) Uani 1.000000 .
C7 C 0.6356(3) 0.3431(3) 0.9402(2) 0.0496(8) Uani 1.000000 .
C27 C 0.6786(4) 0.0352(4) 0.4755(3) 0.0687(10) Uani 1.000000 .
C6 C 0.5782(3) 0.3612(3) 0.8520(2) 0.0471(7) Uani 1.000000 .
C28 C 0.5955(3) 0.1609(4) 0.4531(2) 0.0651(10) Uani 1.000000 .
C19 C -0.0677(3) 0.2489(3) 0.6446(2) 0.0597(9) Uani 1.000000 .
C20 C -0.1661(3) 0.2682(4) 0.5844(3) 0.0698(9) Uani 1.000000 .
C15 C 0.0016(4) 0.1308(4) 1.1636(3) 0.0806(11) Uani 1.000000 .
C16 C -0.0098(4) 0.2628(4) 1.1559(3) 0.0720(10) Uani 1.000000 .
C13 C 0.1870(4) 0.0684(3) 1.0104(3) 0.0795(11) Uani 1.000000 .
C21 C -0.2212(4) 0.3859(5) 0.5438(3) 0.0980(13) Uani 1.000000 .
C23 C -0.0851(4) 0.4754(4) 0.6271(4) 0.1054(15) Uani 1.000000 .
C31 C 0.6068(4) 0.2044(5) 0.3418(2) 0.1133(16) Uani 1.000000 .
C11 C 0.7607(3) 0.3819(3) 0.9439(3) 0.0714(10) Uani 1.000000 .
C14 C 0.0986(4) 0.0348(4) 1.0896(3) 0.0945(13) Uani 1.000000 .
C22 C -0.1840(6) 0.4920(5) 0.5675(4) 0.140(2) Uani 1.000000 .
C8 C 0.5759(3) 0.2865(3) 1.0240(2) 0.0563(8) Uani 1.000000 .
C9 C 0.4613(3) 0.2465(3) 1.0257(2) 0.0541(8) Uani 1.000000 .
C26 C 0.6754(4) -0.0056(3) 0.5769(3) 0.0636(9) Uani 1.000000 .
C30 C 0.7712(5) -0.1417(3) 0.5970(3) 0.1170(17) Uani 1.000000 .
C10 C 0.4116(4) 0.1800(4) 1.1212(3) 0.0958(13) Uani 1.000000 .
C25 C 0.5816(3) 0.0865(3) 0.6589(2) 0.0542(8) Uani 1.000000 .
C1 C 0.1415(3) 0.2408(3) 0.7786(2) 0.0433(7) Uani 1.000000 .
H6 H 0.6169(3) 0.3974(3) 0.7935(2) 0.0565(9) Uiso 1.000000 R
H8 H 0.6145(3) 0.2742(3) 1.0832(2) 0.0675(10) Uiso 1.000000 R
H25 H 0.5765(3) 0.0620(3) 0.7280(2) 0.0650(10) Uiso 1.000000 R
H27 H 0.7402(4) -0.0255(4) 0.4196(3) 0.0825(12) Uiso 1.000000 R
H29 H 0.4457(3) 0.3366(3) 0.5254(2) 0.0631(10) Uiso 1.000000 R
H13 H 0.2523(4) 0.0012(3) 0.9603(3) 0.0954(14) Uiso 1.000000 R
H14 H 0.1048(4) -0.0548(4) 1.0930(3) 0.1134(16) Uiso 1.000000 R
H15 H -0.0564(4) 0.1070(4) 1.2189(3) 0.0967(13) Uiso 1.000000 R
H16 H -0.0785(4) 0.3299(4) 1.2044(3) 0.0864(12) Uiso 1.000000 R
H17 H 0.0732(3) 0.3871(3) 1.0718(2) 0.0674(10) Uiso 1.000000 R
H23 H -0.0588(4) 0.5477(4) 0.6411(4) 0.1265(18) Uiso 1.000000 R
H22 H -0.2258(6) 0.5762(5) 0.5433(4) 0.168(3) Uiso 1.000000 R
H21 H -0.2837(4) 0.3956(5) 0.5002(3) 0.1176(16) Uiso 1.000000 R
H20 H -0.1950(3) 0.1972(4) 0.5716(3) 0.0837(11) Uiso 1.000000 R
H19 H -0.0297(3) 0.1654(3) 0.6710(2) 0.0717(10) Uiso 1.000000 R
H1 H 0.1100(2) 0.4086(2) 0.71763(18) 0.0609(8) Uiso 1.000000 R
H31a H 0.5139(4) 0.250(3) 0.3301(8) 0.170(2) Uiso 1.000000 GR
H31b H 0.658(3) 0.265(2) 0.3319(8) 0.170(2) Uiso 1.000000 GR
H31c H 0.655(3) 0.1261(6) 0.2925(2) 0.170(2) Uiso 1.000000 GR
H11a H 0.8462(3) 0.3061(7) 0.9169(15) 0.1071(15) Uiso 1.000000 GR
H11b H 0.7588(12) 0.4567(14) 0.9015(13) 0.1071(15) Uiso 1.000000 GR
H11c H 0.7567(12) 0.408(2) 1.0155(3) 0.1071(15) Uiso 1.000000 GR
H30a H 0.798(3) -0.2027(10) 0.5351(10) 0.175(2) Uiso 1.000000 GR
H30b H 0.8539(16) -0.1340(7) 0.613(2) 0.175(2) Uiso 1.000000 GR
H30c H 0.7230(12) -0.1759(15) 0.6552(17) 0.175(2) Uiso 1.000000 GR
H10a H 0.3283(17) 0.2445(8) 1.1656(11) 0.144(2) Uiso 1.000000 GR
H10b H 0.390(3) 0.1048(17) 1.0987(3) 0.144(2) Uiso 1.000000 GR
H10c H 0.4844(12) 0.148(2) 1.1599(12) 0.144(2) Uiso 1.000000 GR

loop_
_atom_site_aniso_label
_atom_site_aniso_U_11
_atom_site_aniso_U_22
_atom_site_aniso_U_33
_atom_site_aniso_U_12
_atom_site_aniso_U_13
_atom_site_aniso_U_23
P1 0.0389(4) 0.0459(5) 0.0383(4) -0.0153(4) -0.0066(3) -0.0001(3)
O1 0.0575(13) 0.0491(12) 0.0599(13) -0.0125(10) -0.0159(11) 0.0123(10)
C4 0.0348(16) 0.0463(17) 0.0377(16) -0.0079(14) -0.0051(14) -0.0021(13)
N1 0.0509(15) 0.0493(15) 0.0663(17) -0.0261(12) -0.0291(14) 0.0102(13)
C5 0.0350(16) 0.0379(15) 0.0374(16) -0.0061(13) -0.0030(13) -0.0083(12)
C24 0.0361(16) 0.0511(18) 0.0367(16) -0.0229(14) -0.0047(13) -0.0019(13)
C3 0.0337(16) 0.0419(16) 0.0388(17) -0.0071(13) -0.0027(13) -0.0019(12)
C18 0.0465(18) 0.0522(19) 0.061(2) -0.0197(16) -0.0215(16) 0.0058(15)
C2 0.0333(16) 0.0465(17) 0.0397(17) -0.0112(13) -0.0063(13) 0.0010(13)
C12 0.0393(16) 0.0464(18) 0.0379(16) -0.0130(14) -0.0061(14) 0.0025(13)
O2 0.0721(15) 0.0671(15) 0.0772(15) -0.0414(13) -0.0276(12) 0.0199(12)
C29 0.0400(17) 0.080(2) 0.0438(19) -0.0261(17) -0.0147(15) 0.0031(16)
C17 0.0515(19) 0.0531(19) 0.0556(19) -0.0171(16) 0.0020(17) -0.0022(15)
C7 0.0392(17) 0.0495(18) 0.055(2) -0.0102(15) -0.0104(16) -0.0153(15)
C27 0.060(2) 0.089(3) 0.056(2) -0.037(2) 0.0074(18) -0.0326(19)
C6 0.0424(17) 0.0494(18) 0.0470(18) -0.0178(14) -0.0025(15) -0.0107(13)
C28 0.047(2) 0.117(3) 0.0342(18) -0.035(2) -0.0067(16) -0.0121(19)
C19 0.055(2) 0.067(2) 0.064(2) -0.0292(18) -0.0170(17) 0.0048(16)
C20 0.065(2) 0.090(3) 0.076(2) -0.046(2) -0.029(2) 0.010(2)
C15 0.075(3) 0.097(3) 0.072(3) -0.047(2) 0.005(2) 0.015(2)
C16 0.054(2) 0.084(3) 0.061(2) -0.021(2) 0.0145(18) -0.0091(19)
C13 0.095(3) 0.052(2) 0.066(2) -0.016(2) 0.018(2) 0.0030(17)
C21 0.100(3) 0.113(3) 0.127(4) -0.064(3) -0.077(3) 0.042(3)
C23 0.123(3) 0.074(3) 0.173(4) -0.056(2) -0.111(3) 0.048(3)
C31 0.084(3) 0.204(5) 0.037(2) -0.035(3) -0.014(2) -0.003(2)
C11 0.059(2) 0.077(2) 0.083(2) -0.0284(19) -0.0197(19) -0.0175(19)
C14 0.117(3) 0.068(3) 0.086(3) -0.042(3) 0.019(3) 0.012(2)
C22 0.170(5) 0.104(3) 0.224(6) -0.077(3) -0.159(5) 0.081(3)
C8 0.048(2) 0.067(2) 0.0484(19) -0.0111(17) -0.0183(16) -0.0056(16)
C9 0.0427(18) 0.071(2) 0.0433(19) -0.0138(16) -0.0115(15) 0.0024(15)
C26 0.067(2) 0.052(2) 0.060(2) -0.0220(18) 0.0118(18) -0.0144(17)
C30 0.124(4) 0.055(2) 0.115(3) -0.001(3) 0.037(3) -0.009(2)
C10 0.077(3) 0.170(4) 0.060(2) -0.058(3) -0.034(2) 0.049(3)
C25 0.0581(19) 0.0522(19) 0.0454(18) -0.0231(17) 0.0079(16) -0.0045(15)
C1 0.0410(17) 0.0489(18) 0.0393(17) -0.0173(15) -0.0057(14) 0.0007(14)

loop_
_atom_type_symbol
_atom_type_scat_dispersion_real
_atom_type_scat_dispersion_imag
_atom_type_scat_Cromer_Mann_a1
_atom_type_scat_Cromer_Mann_a2
_atom_type_scat_Cromer_Mann_a3
_atom_type_scat_Cromer_Mann_a4
_atom_type_scat_Cromer_Mann_b1
_atom_type_scat_Cromer_Mann_b2
_atom_type_scat_Cromer_Mann_b3
_atom_type_scat_Cromer_Mann_b4
_atom_type_scat_Cromer_Mann_c
_atom_type_scat_source
_atom_type_scat_dispersion_source
H 0.00000 0.00000 0.49300 0.32291 0.14019 0.04081 10.51090 26.12570 3.14236 57.79970 0.0030380000826 'International Tables Volume C Table 6.1.1.4 (pp. 500-502)' 'Henke, Gullikson and Davis, At. Data and Nucl. Data Tables, 1993, 54, 2'
C 0.00347 0.00161 2.31000 1.02000 1.58860 0.86500 20.84390 10.20750 0.56870 51.65120 0.215599998832 'International Tables Volume C Table 6.1.1.4 (pp. 500-502)' 'Henke, Gullikson and Davis, At. Data and Nucl. Data Tables, 1993, 54, 2'
N 0.00653 0.00323 12.21260 3.13220 2.01250 1.16630 0.00570 9.89330 28.99750 0.58260 -11.5290002823 'International Tables Volume C Table 6.1.1.4 (pp. 500-502)' 'Henke, Gullikson and Davis, At. Data and Nucl. Data Tables, 1993, 54, 2'
O 0.01158 0.00611 3.04850 2.28680 1.54630 0.86700 13.27710 5.70110 0.32390 32.90890 0.250800013542 'International Tables Volume C Table 6.1.1.4 (pp. 500-502)' 'Henke, Gullikson and Davis, At. Data and Nucl. Data Tables, 1993, 54, 2'
P 0.10434 0.09671 6.43450 4.17910 1.78000 1.49080 1.90670 27.15700 0.52600 68.16450 1.11489999294 'International Tables Volume C Table 6.1.1.4 (pp. 500-502)' 'Henke, Gullikson and Davis, At. Data and Nucl. Data Tables, 1993, 54, 2'

loop_
_geom_angle_atom_site_label_1
_geom_angle_atom_site_label_2
_geom_angle_atom_site_label_3
_geom_angle
C5 P1 O1 120.14(12)
C24 P1 O1 112.19(12)
C24 P1 C5 107.79(12)
C2 P1 O1 113.73(12)
C2 P1 C5 91.93(12)
C2 P1 C24 109.14(12)
C3 C4 C5 112.2(2)
C9 C4 C5 118.6(3)
C9 C4 C3 129.2(3)
C1 N1 C18 128.9(2)
C4 C5 P1 110.2(2)
C6 C5 P1 127.7(2)
C6 C5 C4 122.1(3)
C29 C24 P1 118.7(2)
C25 C24 P1 121.7(2)
C25 C24 C29 119.6(3)
C2 C3 C4 114.0(2)
C12 C3 C4 122.4(2)
C12 C3 C2 123.3(3)
C19 C18 N1 123.9(3)
C23 C18 N1 117.3(3)
C23 C18 C19 118.7(3)
C3 C2 P1 111.4(2)
C1 C2 P1 122.0(2)
C1 C2 C3 126.3(3)
C17 C12 C3 119.8(3)
C13 C12 C3 122.2(3)
C13 C12 C17 117.9(3)
C28 C29 C24 120.8(3)
C16 C17 C12 120.5(3)
C11 C7 C6 121.1(3)
C8 C7 C6 117.9(3)
C8 C7 C11 121.0(3)
C26 C27 C28 123.4(3)
C7 C6 C5 119.7(3)
C27 C28 C29 117.6(3)
C31 C28 C29 120.4(4)
C31 C28 C27 122.0(3)
C20 C19 C18 119.6(3)
C21 C20 C19 121.8(3)
C14 C15 C16 119.2(3)
C15 C16 C17 120.2(3)
C14 C13 C12 121.4(3)
C22 C21 C20 118.8(3)
C22 C23 C18 120.4(3)
C13 C14 C15 120.7(3)
C23 C22 C21 120.6(4)
C9 C8 C7 124.2(3)
C8 C9 C4 117.5(3)
C10 C9 C4 124.3(3)
C10 C9 C8 118.2(3)
C30 C26 C27 121.2(3)
C25 C26 C27 117.1(3)
C25 C26 C30 121.7(3)
C26 C25 C24 121.4(3)
C2 C1 N1 113.5(2)
O2 C1 N1 123.6(3)
O2 C1 C2 122.9(3)

loop_
_geom_bond_atom_site_label_1
_geom_bond_atom_site_label_2
_geom_bond_distance
P1 O1 1.4821(19)
P1 C5 1.790(3)
P1 C24 1.796(3)
P1 C2 1.798(3)
C4 C5 1.406(4)
C4 C3 1.499(4)
C4 C9 1.398(4)
N1 C18 1.412(3)
N1 C1 1.355(3)
C5 C6 1.385(4)
C24 C29 1.377(3)
C24 C25 1.383(4)
C3 C2 1.343(4)
C3 C12 1.490(4)
C18 C19 1.378(4)
C18 C23 1.358(4)
C2 C1 1.490(4)
C12 C17 1.372(4)
C12 C13 1.372(4)
O2 C1 1.219(3)
C29 C28 1.399(4)
C17 C16 1.386(4)
C7 C6 1.385(4)
C7 C11 1.507(4)
C7 C8 1.379(4)
C27 C28 1.376(4)
C27 C26 1.383(4)
C28 C31 1.511(4)
C19 C20 1.377(4)
C20 C21 1.333(4)
C15 C16 1.365(4)
C15 C14 1.358(5)
C13 C14 1.363(4)
C21 C22 1.367(5)
C23 C22 1.378(5)
C8 C9 1.395(4)
C9 C10 1.511(4)
C26 C30 1.493(4)
C26 C25 1.389(4)
